data_2215060
loop_
_publ_author_name
'Chang-Sheng Yao'
'Chen-Xia Yu'
'Lei Song'
'Shu-Jiang Tu'

_publ_section_title
;Methyl
 7-(4-bromophenyl)-5-methyl-4,7-dihydrotetrazolo[1,5-<i>a</i>]pyrimidine-6-carboxylate
;
_journal_coeditor_code CI2436
_journal_issue 9
_journal_name_full 'Acta Crystallographica Section E'
_journal_page_first o3808
_journal_page_last o3808
_journal_paper_doi 10.1107/S160053680703824X
_journal_volume 63
_journal_year 2007
_chemical_formula_iupac 'C13 H12 Br N5 O2'
_chemical_formula_moiety 'C13 H12 Br N5 O2'
_chemical_formula_sum 'C13 H12 Br N5 O2'
_chemical_formula_weight 350.19
_chemical_name_systematic
;
Methyl
7-(4-bromophenyl)-5-methyl-4,7-dihydrotetrazolo[1,5-<i>a</i>]pyrimidine-
6-carboxylate
;
_space_group_IT_number 14
_symmetry_cell_setting monoclinic
_symmetry_space_group_name_Hall '-P 2ybc'
_symmetry_space_group_name_H-M 'P 1 21/c 1'
_atom_sites_solution_hydrogens geom
_atom_sites_solution_primary direct
_atom_sites_solution_secondary difmap
_cell_angle_alpha 90.00
_cell_angle_beta 92.166(6)
_cell_angle_gamma 90.00
_cell_formula_units_Z 4
_cell_length_a 17.907(2)
_cell_length_b 10.1825(12)
_cell_length_c 7.5055(8)
_cell_measurement_reflns_used 3874
_cell_measurement_temperature 113(2)
_cell_measurement_theta_max 27.9
_cell_measurement_theta_min 2.3
_cell_volume 1367.6(3)
_computing_cell_refinement CrystalClear
_computing_data_collection 'CrystalClear (Rigaku/MSC, 2002)'
_computing_data_reduction CrystalClear
_computing_molecular_graphics 'SHELXTL (Bruker, 1999)'
_computing_publication_material SHELXL97
_computing_structure_refinement 'SHELXL97 (Sheldrick, 1997)'
_computing_structure_solution 'SHELXS97 (Sheldrick, 1997)'
_diffrn_ambient_temperature 113(2)
_diffrn_detector_area_resol_mean 7.31
_diffrn_measured_fraction_theta_full 0.996
_diffrn_measured_fraction_theta_max 0.996
_diffrn_measurement_device_type 'Rigaku Saturn'
_diffrn_measurement_method \w
_diffrn_radiation_monochromator confocal
_diffrn_radiation_source 'rotating anode'
_diffrn_radiation_type MoK\a
_diffrn_radiation_wavelength 0.71070
_diffrn_reflns_av_R_equivalents 0.0538
_diffrn_reflns_av_sigmaI/netI 0.0639
_diffrn_reflns_limit_h_max 22
_diffrn_reflns_limit_h_min -23
_diffrn_reflns_limit_k_max 11
_diffrn_reflns_limit_k_min -13
_diffrn_reflns_limit_l_max 8
_diffrn_reflns_limit_l_min -9
_diffrn_reflns_number 10315
_diffrn_reflns_theta_full 27.92
_diffrn_reflns_theta_max 27.92
_diffrn_reflns_theta_min 2.28
_diffrn_standards_number 0
_exptl_absorpt_coefficient_mu 3.018
_exptl_absorpt_correction_T_max 0.7523
_exptl_absorpt_correction_T_min 0.6438
_exptl_absorpt_correction_type multi-scan
_exptl_absorpt_process_details '(CrystalClear; Rigaku/MSC, 2002)'
_exptl_crystal_colour colourless
_exptl_crystal_density_diffrn 1.701
_exptl_crystal_density_method 'not measured'
_exptl_crystal_description Prism
_exptl_crystal_F_000 704
_exptl_crystal_size_max 0.16
_exptl_crystal_size_mid 0.14
_exptl_crystal_size_min 0.10
_refine_diff_density_max 0.979
_refine_diff_density_min -1.141
_refine_ls_extinction_method none
_refine_ls_goodness_of_fit_ref 0.992
_refine_ls_hydrogen_treatment mixed
_refine_ls_matrix_type full
_refine_ls_number_parameters 196
_refine_ls_number_reflns 3261
_refine_ls_number_restraints 0
_refine_ls_restrained_S_all 0.992
_refine_ls_R_factor_all 0.0452
_refine_ls_R_factor_gt 0.0350
_refine_ls_shift/su_max 0.001
_refine_ls_shift/su_mean 0.000
_refine_ls_structure_factor_coef Fsqd
_refine_ls_weighting_details 'calc w=1/[\s^2^(Fo^2^)+(0.0433P)^2^] where P=(Fo^2^+2Fc^2^)/3'
_refine_ls_weighting_scheme calc
_refine_ls_wR_factor_gt 0.0798
_refine_ls_wR_factor_ref 0.0832
_reflns_number_gt 2480
_reflns_number_total 3261
_reflns_threshold_expression I>2\s(I)
_cod_data_source_file ci2436.cif
_cod_data_source_block I
_cod_original_sg_symbol_H-M 'P 21/c'
_cod_database_code 2215060
_cod_database_fobs_code 2215060

loop_
_symmetry_equiv_pos_as_xyz
'x, y, z'
'-x, y+1/2, -z+1/2'
'-x, -y, -z'
'x, -y-1/2, z-1/2'

loop_
_atom_site_type_symbol
_atom_site_label
_atom_site_fract_x
_atom_site_fract_y
_atom_site_fract_z
_atom_site_U_iso_or_equiv
_atom_site_adp_type
_atom_site_calc_flag
_atom_site_refinement_flags
_atom_site_occupancy
Br Br1 0.004726(12) 0.27862(2) 0.46614(4) 0.02132(10) Uani d . 1
O O1 0.29676(9) 0.06840(16) -0.1887(2) 0.0220(4) Uani d . 1
O O2 0.21121(9) -0.05636(16) -0.0569(2) 0.0180(4) Uani d . 1
N N1 0.32618(9) -0.09411(17) 0.4092(3) 0.0127(4) Uani d . 1
N N2 0.31537(10) -0.17956(19) 0.5438(3) 0.0176(4) Uani d . 1
N N3 0.37654(10) -0.1804(2) 0.6404(3) 0.0202(5) Uani d . 1
N N4 0.42826(10) -0.09703(19) 0.5731(3) 0.0175(4) Uani d . 1
N N5 0.42234(11) 0.0382(2) 0.3083(3) 0.0184(4) Uani d . 1
C C1 0.27228(12) -0.0655(2) 0.2624(3) 0.0132(5) Uani d . 1
H H1 0.2521 -0.1504 0.2140 0.016 Uiso calc R 1
C C2 0.39545(12) -0.0462(2) 0.4286(3) 0.0146(5) Uani d . 1
C C3 0.38423(13) 0.0551(2) 0.1451(3) 0.0153(5) Uani d . 1
C C4 0.31497(12) 0.0029(2) 0.1174(3) 0.0141(5) Uani d . 1
C C5 0.20761(12) 0.0163(2) 0.3260(3) 0.0131(5) Uani d . 1
C C6 0.13503(13) -0.0321(2) 0.3065(3) 0.0153(5) Uani d . 1
H H6 0.1270 -0.1185 0.2622 0.018 Uiso calc R 1
C C7 0.07433(12) 0.0442(2) 0.3509(3) 0.0172(5) Uani d . 1
H H7 0.0248 0.0115 0.3353 0.021 Uiso calc R 1
C C8 0.08719(12) 0.1684(2) 0.4182(3) 0.0157(5) Uani d . 1
C C9 0.15873(12) 0.2177(2) 0.4453(4) 0.0172(5) Uani d . 1
H H9 0.1665 0.3025 0.4954 0.021 Uiso calc R 1
C C10 0.21876(12) 0.1413(2) 0.3980(3) 0.0158(5) Uani d . 1
H H10 0.2681 0.1743 0.4149 0.019 Uiso calc R 1
C C11 0.42716(13) 0.1333(3) 0.0139(4) 0.0245(6) Uani d . 1
H H11A 0.4271 0.0866 -0.1003 0.037 Uiso calc R 1
H H11B 0.4787 0.1448 0.0596 0.037 Uiso calc R 1
H H11C 0.4037 0.2195 -0.0033 0.037 Uiso calc R 1
C C12 0.27653(13) 0.0108(2) -0.0590(3) 0.0155(5) Uani d . 1
C C13 0.16691(13) -0.0577(3) -0.2211(3) 0.0209(5) Uani d . 1
H H13A 0.1594 0.0326 -0.2635 0.031 Uiso calc R 1
H H13B 0.1183 -0.0981 -0.2007 0.031 Uiso calc R 1
H H13C 0.1929 -0.1084 -0.3109 0.031 Uiso calc R 1
H H5 0.4699(16) 0.065(3) 0.325(4) 0.030(8) Uiso d . 1

loop_
_atom_site_aniso_label
_atom_site_aniso_U_11
_atom_site_aniso_U_22
_atom_site_aniso_U_33
_atom_site_aniso_U_12
_atom_site_aniso_U_13
_atom_site_aniso_U_23
Br1 0.01894(14) 0.02864(16) 0.01634(16) 0.00961(10) 0.00019(10) -0.00313(10)
O1 0.0226(9) 0.0263(9) 0.0171(10) -0.0007(7) 0.0014(8) 0.0043(8)
O2 0.0168(8) 0.0252(9) 0.0118(9) -0.0009(7) -0.0027(7) 0.0017(7)
N1 0.0120(8) 0.0137(9) 0.0125(11) -0.0016(7) 0.0012(8) 0.0022(8)
N2 0.0165(9) 0.0195(10) 0.0168(12) -0.0015(8) -0.0003(9) 0.0051(9)
N3 0.0151(9) 0.0243(10) 0.0210(12) -0.0021(8) -0.0022(9) 0.0065(9)
N4 0.0141(9) 0.0211(10) 0.0172(11) -0.0009(8) -0.0003(8) 0.0057(9)
N5 0.0127(9) 0.0230(10) 0.0194(12) -0.0057(8) -0.0019(9) 0.0059(9)
C1 0.0112(10) 0.0140(11) 0.0143(12) -0.0009(8) -0.0017(9) 0.0012(9)
C2 0.0114(10) 0.0147(10) 0.0179(13) -0.0009(8) 0.0011(9) 0.0004(10)
C3 0.0162(10) 0.0148(11) 0.0151(13) 0.0017(9) 0.0027(10) 0.0012(9)
C4 0.0153(10) 0.0139(11) 0.0133(13) 0.0032(8) 0.0021(10) 0.0015(9)
C5 0.0133(10) 0.0171(11) 0.0090(12) 0.0002(8) 0.0003(9) 0.0015(9)
C6 0.0150(10) 0.0159(11) 0.0148(13) -0.0025(9) -0.0009(10) -0.0019(10)
C7 0.0127(10) 0.0239(12) 0.0149(13) -0.0032(9) -0.0016(10) 0.0018(10)
C8 0.0151(10) 0.0192(11) 0.0129(12) 0.0054(9) 0.0015(9) 0.0027(10)
C9 0.0194(11) 0.0143(11) 0.0178(14) -0.0016(9) -0.0001(10) 0.0000(10)
C10 0.0136(10) 0.0168(11) 0.0168(13) -0.0014(9) -0.0015(10) 0.0009(9)
C11 0.0181(11) 0.0326(14) 0.0230(15) -0.0031(10) 0.0026(11) 0.0111(12)
C12 0.0152(10) 0.0152(11) 0.0162(13) 0.0031(9) 0.0033(10) -0.0012(9)
C13 0.0184(11) 0.0304(13) 0.0137(13) 0.0011(10) -0.0041(10) 0.0002(11)

loop_
_atom_type_symbol
_atom_type_description
_atom_type_scat_dispersion_real
_atom_type_scat_dispersion_imag
_atom_type_scat_source
C C 0.0033 0.0016 'International Tables Vol C Tables 4.2.6.8 and 6.1.1.4'
H H 0.0000 0.0000 'International Tables Vol C Tables 4.2.6.8 and 6.1.1.4'
N N 0.0061 0.0033 'International Tables Vol C Tables 4.2.6.8 and 6.1.1.4'
O O 0.0106 0.0060 'International Tables Vol C Tables 4.2.6.8 and 6.1.1.4'
Br Br -0.2901 2.4595 'International Tables Vol C Tables 4.2.6.8 and 6.1.1.4'

loop_
_geom_angle_atom_site_label_1
_geom_angle_atom_site_label_2
_geom_angle_atom_site_label_3
_geom_angle
C12 O2 C13 116.22(19)
C2 N1 N2 108.20(18)
C2 N1 C1 126.2(2)
N2 N1 C1 125.47(17)
N3 N2 N1 106.34(18)
N2 N3 N4 111.16(19)
C2 N4 N3 105.10(17)
C2 N5 C3 119.55(19)
C2 N5 H5 117.4(18)
C3 N5 H5 121.2(19)
N1 C1 C5 111.18(19)
N1 C1 C4 107.10(17)
C5 C1 C4 112.55(18)
N1 C1 H1 108.6
C5 C1 H1 108.6
C4 C1 H1 108.6
N4 C2 N1 109.2(2)
N4 C2 N5 129.9(2)
N1 C2 N5 120.9(2)
C4 C3 N5 120.1(2)
C4 C3 C11 126.5(2)
N5 C3 C11 113.41(19)
C3 C4 C12 120.6(2)
C3 C4 C1 123.4(2)
C12 C4 C1 115.98(19)
C6 C5 C10 118.9(2)
C6 C5 C1 119.54(19)
C10 C5 C1 121.53(19)
C7 C6 C5 120.9(2)
C7 C6 H6 119.6
C5 C6 H6 119.6
C8 C7 C6 118.7(2)
C8 C7 H7 120.6
C6 C7 H7 120.6
C7 C8 C9 121.9(2)
C7 C8 Br1 119.42(16)
C9 C8 Br1 118.66(17)
C8 C9 C10 118.8(2)
C8 C9 H9 120.6
C10 C9 H9 120.6
C9 C10 C5 120.8(2)
C9 C10 H10 119.6
C5 C10 H10 119.6
C3 C11 H11A 109.5
C3 C11 H11B 109.5
H11A C11 H11B 109.5
C3 C11 H11C 109.5
H11A C11 H11C 109.5
H11B C11 H11C 109.5
O1 C12 O2 122.8(2)
O1 C12 C4 127.5(2)
O2 C12 C4 109.6(2)
O2 C13 H13A 109.5
O2 C13 H13B 109.5
H13A C13 H13B 109.5
O2 C13 H13C 109.5
H13A C13 H13C 109.5
H13B C13 H13C 109.5

loop_
_geom_bond_atom_site_label_1
_geom_bond_atom_site_label_2
_geom_bond_distance
Br1 C8 1.900(2)
O1 C12 1.204(3)
O2 C12 1.356(3)
O2 C13 1.441(3)
N1 C2 1.336(3)
N1 N2 1.353(3)
N1 C1 1.466(3)
N2 N3 1.291(3)
N3 N4 1.367(3)
N4 C2 1.320(3)
N5 C2 1.348(3)
N5 C3 1.390(3)
N5 H5 0.90(3)
C1 C5 1.518(3)
C1 C4 1.522(3)
C1 H1 1.00
C3 C4 1.358(3)
C3 C11 1.500(3)
C4 C12 1.471(3)
C5 C6 1.393(3)
C5 C10 1.394(3)
C6 C7 1.387(3)
C6 H6 0.95
C7 C8 1.377(3)
C7 H7 0.95
C8 C9 1.384(3)
C9 C10 1.384(3)
C9 H9 0.95
C10 H10 0.95
C11 H11A 0.98
C11 H11B 0.98
C11 H11C 0.98
C13 H13A 0.98
C13 H13B 0.98
C13 H13C 0.98

loop_
_geom_hbond_atom_site_label_D
_geom_hbond_atom_site_label_H
_geom_hbond_atom_site_label_A
_geom_hbond_site_symmetry_A
_geom_hbond_distance_DH
_geom_hbond_distance_HA
_geom_hbond_distance_DA
_geom_hbond_angle_DHA
N5 H5 N4 3_656 0.90(3) 1.98(3) 2.851(3) 164(3)

loop_
_geom_torsion_atom_site_label_1
_geom_torsion_atom_site_label_2
_geom_torsion_atom_site_label_3
_geom_torsion_atom_site_label_4
_geom_torsion
C2 N1 N2 N3 0.7(3)
C1 N1 N2 N3 177.5(2)
N1 N2 N3 N4 0.0(3)
N2 N3 N4 C2 -0.6(3)
C2 N1 C1 C5 -110.9(3)
N2 N1 C1 C5 72.9(3)
C2 N1 C1 C4 12.4(3)
N2 N1 C1 C4 -163.8(2)
N3 N4 C2 N1 1.1(3)
N3 N4 C2 N5 -177.4(3)
N2 N1 C2 N4 -1.1(3)
C1 N1 C2 N4 -177.9(2)
N2 N1 C2 N5 177.5(2)
C1 N1 C2 N5 0.7(4)
C3 N5 C2 N4 165.1(2)
C3 N5 C2 N1 -13.2(4)
C2 N5 C3 C4 10.0(4)
C2 N5 C3 C11 -170.0(2)
N5 C3 C4 C12 -175.0(2)
C11 C3 C4 C12 5.0(4)
N5 C3 C4 C1 5.4(4)
C11 C3 C4 C1 -174.6(2)
N1 C1 C4 C3 -15.2(3)
C5 C1 C4 C3 107.3(2)
N1 C1 C4 C12 165.17(18)
C5 C1 C4 C12 -72.3(2)
N1 C1 C5 C6 -120.8(2)
C4 C1 C5 C6 119.0(2)
N1 C1 C5 C10 61.5(3)
C4 C1 C5 C10 -58.7(3)
C10 C5 C6 C7 2.6(4)
C1 C5 C6 C7 -175.2(2)
C5 C6 C7 C8 -1.2(4)
C6 C7 C8 C9 -1.2(4)
C6 C7 C8 Br1 176.14(18)
C7 C8 C9 C10 2.1(4)
Br1 C8 C9 C10 -175.25(19)
C8 C9 C10 C5 -0.6(4)
C6 C5 C10 C9 -1.7(4)
C1 C5 C10 C9 176.1(2)
C13 O2 C12 O1 1.1(3)
C13 O2 C12 C4 -179.99(18)
C3 C4 C12 O1 -5.7(4)
C1 C4 C12 O1 173.9(2)
C3 C4 C12 O2 175.5(2)
C1 C4 C12 O2 -4.9(3)

loop_
_cod_related_entry_id
_cod_related_entry_database
_cod_related_entry_code
1 ChemSpider 4715354
